data_2014058
loop_
_publ_author_name
'Ze-Huai, Shao'
'Jun, Luo'
'Rui-Fang, Cai'
'Xi-Geng, Zhou'
'Lin-Hong, Weng'
'Zhen-Xia, Chen'

_publ_section_title
;<i>catena</i>-Poly[[bis(1<i>H</i>-benzotriazole-\k<i>N</i>^3^)cobalt(II)]-di-\m-tricyanomethanido-\k^2^<i>N</i>:<i>N</i>']
 and
 <i>catena</i>-poly[[bis(3,5-dimethyl-1<i>H</i>-pyrazole-\k<i>N</i>^2^)manganese(II)]-di-\m-tricyanomethanido-\k^2^<i>N</i>:<i>N</i>']
;
_journal_issue 6
_journal_name_full 'Acta Crystallographica Section C'
_journal_page_first m250
_journal_page_last m253
_journal_paper_doi 10.1107/S0108270104008406
_journal_volume 60
_journal_year 2004
_chemical_formula_iupac '[Co (C4 N3)2 (C6 H5 N3)2]'
_chemical_formula_moiety 'C20 H10 Co N12'
_chemical_formula_sum 'C20 H10 Co N12'
_chemical_formula_weight 477.33
_chemical_name_systematic
;
catena-Poly[[bis(1H-benzotriazole-\kN^3^)cobalt(II)]-di-\m-tricyanomethanido-
\k^2^N:N']
;
_space_group_IT_number 2
_symmetry_cell_setting triclinic
_symmetry_space_group_name_Hall '-P 1'
_symmetry_space_group_name_H-M 'P -1'
_atom_sites_solution_hydrogens geom
_atom_sites_solution_primary direct
_atom_sites_solution_secondary difmap
_cell_angle_alpha 75.643(4)
_cell_angle_beta 76.678(4)
_cell_angle_gamma 89.697(4)
_cell_formula_units_Z 1
_cell_length_a 7.287(2)
_cell_length_b 7.962(3)
_cell_length_c 9.583(3)
_cell_measurement_reflns_used 719
_cell_measurement_temperature 298(2)
_cell_measurement_theta_max 26.987
_cell_measurement_theta_min 5.645
_cell_volume 523.3(3)
_computing_cell_refinement 'SAINT (Bruker, 2000)'
_computing_data_collection 'SMART (Bruker, 2000)'
_computing_data_reduction SAINT
_computing_molecular_graphics 'SHELXTL (Sheldrick, 2000)'
_computing_publication_material SHELXTL
_computing_structure_refinement 'SHELXL97 (Sheldrick, 1997)'
_computing_structure_solution 'SHELXS97 (Sheldrick, 1997)'
_diffrn_ambient_temperature 298(2)
_diffrn_measured_fraction_theta_full 0.976
_diffrn_measured_fraction_theta_max 0.976
_diffrn_measurement_device_type 'Bruker SMART CCD area-detector'
_diffrn_measurement_method '\f and \w scans'
_diffrn_radiation_monochromator graphite
_diffrn_radiation_source 'fine-focus sealed tube'
_diffrn_radiation_type MoK\a
_diffrn_radiation_wavelength 0.71073
_diffrn_reflns_av_R_equivalents 0.0227
_diffrn_reflns_av_sigmaI/netI 0.0278
_diffrn_reflns_limit_h_max 8
_diffrn_reflns_limit_h_min -8
_diffrn_reflns_limit_k_max 9
_diffrn_reflns_limit_k_min -8
_diffrn_reflns_limit_l_max 11
_diffrn_reflns_limit_l_min -6
_diffrn_reflns_number 2401
_diffrn_reflns_theta_full 26.01
_diffrn_reflns_theta_max 26.01
_diffrn_reflns_theta_min 2.26
_diffrn_standards_decay_% 2.74
_exptl_absorpt_coefficient_mu 0.856
_exptl_absorpt_correction_T_max 0.9193
_exptl_absorpt_correction_T_min 0.8474
_exptl_absorpt_correction_type multi-scan
_exptl_absorpt_process_details '(SADABS; Sheldrick, 1996)'
_exptl_crystal_colour pink
_exptl_crystal_density_diffrn 1.514
_exptl_crystal_density_method 'not measured'
_exptl_crystal_description block
_exptl_crystal_F_000 241
_exptl_crystal_size_max 0.20
_exptl_crystal_size_mid 0.15
_exptl_crystal_size_min 0.10
_refine_diff_density_max 0.599
_refine_diff_density_min -0.877
_refine_ls_extinction_method none
_refine_ls_goodness_of_fit_ref 1.052
_refine_ls_hydrogen_treatment constr
_refine_ls_matrix_type full
_refine_ls_number_parameters 151
_refine_ls_number_reflns 2008
_refine_ls_number_restraints 0
_refine_ls_restrained_S_all 1.052
_refine_ls_R_factor_all 0.0524
_refine_ls_R_factor_gt 0.0514
_refine_ls_shift/su_max 0.000
_refine_ls_shift/su_mean 0.000
_refine_ls_structure_factor_coef Fsqd
_refine_ls_weighting_details 'calc w=1/[\s^2^(Fo^2^)+(0.0926P)^2^+0.2599P] where P=(Fo^2^+2Fc^2^)/3'
_refine_ls_weighting_scheme calc
_refine_ls_wR_factor_gt 0.1294
_refine_ls_wR_factor_ref 0.1307
_reflns_number_gt 1943
_reflns_number_total 2008
_reflns_threshold_expression I>2\s(I)
_cod_data_source_file sk1708.cif
_cod_data_source_block I
_cod_depositor_comments
;
The following automatic conversions were performed:
'_symmetry_cell_setting' value 'Triclinic' changed to 'triclinic'
according to '/home/saulius/struct/CIF-dictionaries/cif_core.dic'
dictionary named 'cif_core.dic' version 2.4.1 from 2010-06-29.

Automatic conversion script
Id: cif_fix_enum 1527 2010-12-29 10:47:43Z saulius 

The following automatic conversions were performed:

'_symmetry_cell_setting' value 'Triclinic' changed to 'triclinic'
according to /home/saulius/struct/CIF-dictionaries/cif_core.dic
dictionary named 'cif_core.dic' version 2.4.1 from 2010-06-29.

Automatic conversion script
Id: cif_fix_values 1715 2011-07-08 13:25:40Z adriana 
;
_cod_original_cell_volume 523.4(3)
_cod_database_code 2014058

loop_
_symmetry_equiv_pos_as_xyz
'x, y, z'
'-x, -y, -z'

loop_
_atom_site_label
_atom_site_fract_x
_atom_site_fract_y
_atom_site_fract_z
_atom_site_U_iso_or_equiv
_atom_site_adp_type
_atom_site_calc_flag
_atom_site_refinement_flags
_atom_site_occupancy
_atom_site_disorder_assembly
_atom_site_disorder_group
_atom_site_type_symbol
Co1 1.0000 1.0000 1.0000 0.0249(2) Uani d S 1 . . Co
N1 0.1850(3) 0.8070(3) 1.0628(3) 0.0365(5) Uani d . 1 . . N
N2 0.7818(3) 0.8103(3) 1.0348(3) 0.0338(5) Uani d . 1 . . N
N3 0.4156(4) 0.3219(3) 1.2747(3) 0.0494(7) Uani d . 1 . . N
N4 1.1032(3) 0.9850(3) 0.7747(2) 0.0326(5) Uani d . 1 . . N
N5 1.1752(4) 1.1255(3) 0.6724(3) 0.0406(6) Uani d . 1 . . N
N6 1.2408(4) 1.0807(3) 0.5467(3) 0.0438(6) Uani d . 1 . . N
C1 0.3099(4) 0.7285(3) 1.0910(3) 0.0282(5) Uani d . 1 . . C
C2 0.6419(4) 0.7293(3) 1.0766(3) 0.0282(5) Uani d . 1 . . C
C3 0.4417(4) 0.4634(3) 1.2075(3) 0.0316(6) Uani d . 1 . . C
C4 0.4651(4) 0.6383(3) 1.1257(3) 0.0280(5) Uani d . 1 . . C
C5 1.1224(4) 0.8458(3) 0.7123(3) 0.0308(6) Uani d . 1 . . C
C6 1.2128(4) 0.9075(4) 0.5638(3) 0.0374(6) Uani d . 1 . . C
C7 1.2561(6) 0.8002(5) 0.4669(4) 0.0527(9) Uani d . 1 . . C
C8 1.2058(6) 0.6287(5) 0.5274(4) 0.0566(9) Uani d . 1 . . C
C9 1.1145(5) 0.5629(4) 0.6782(4) 0.0481(8) Uani d . 1 . . C
C10 1.0719(4) 0.6682(4) 0.7726(3) 0.0372(6) Uani d . 1 . . C
H6 1.2945 1.1524 0.4642 0.053 Uiso calc R 1 . . H
H7 1.3157 0.8432 0.3673 0.063 Uiso calc R 1 . . H
H8 1.2324 0.5521 0.4671 0.068 Uiso calc R 1 . . H
H9 1.0826 0.4446 0.7142 0.058 Uiso calc R 1 . . H
H10 1.0123 0.6244 0.8721 0.045 Uiso calc R 1 . . H

loop_
_atom_site_aniso_label
_atom_site_aniso_U_11
_atom_site_aniso_U_22
_atom_site_aniso_U_33
_atom_site_aniso_U_12
_atom_site_aniso_U_13
_atom_site_aniso_U_23
Co1 0.0224(3) 0.0212(3) 0.0279(3) -0.00011(17) -0.00236(19) -0.00382(19)
C2 0.0317(14) 0.0241(12) 0.0280(12) 0.0044(10) -0.0055(10) -0.0065(10)
C3 0.0264(13) 0.0334(14) 0.0297(13) 0.0007(10) -0.0021(10) -0.0025(11)
C4 0.0258(12) 0.0252(12) 0.0294(13) 0.0002(9) -0.0034(10) -0.0033(10)
C5 0.0329(14) 0.0286(13) 0.0291(13) 0.0014(10) -0.0036(11) -0.0075(10)
C6 0.0429(16) 0.0345(14) 0.0313(14) -0.0009(12) -0.0037(12) -0.0062(11)
C7 0.066(2) 0.055(2) 0.0336(16) -0.0002(17) 0.0019(15) -0.0174(15)
C8 0.071(2) 0.0499(19) 0.053(2) 0.0012(17) -0.0027(18) -0.0301(16)
C9 0.056(2) 0.0316(15) 0.055(2) -0.0007(13) -0.0061(16) -0.0159(14)
C10 0.0415(16) 0.0271(13) 0.0377(15) -0.0013(11) -0.0012(12) -0.0060(11)
N2 0.0273(11) 0.0292(11) 0.0413(13) -0.0025(9) -0.0052(10) -0.0050(10)
N3 0.0509(16) 0.0354(14) 0.0479(16) -0.0025(11) -0.0040(13) 0.0082(12)
N4 0.0401(13) 0.0239(10) 0.0296(12) 0.0005(9) -0.0024(10) -0.0047(9)
N5 0.0536(15) 0.0258(11) 0.0341(13) -0.0017(10) 0.0002(11) -0.0022(10)
N6 0.0608(17) 0.0328(13) 0.0268(12) -0.0047(11) 0.0032(11) -0.0001(10)
C1 0.0275(13) 0.0252(12) 0.0281(12) -0.0024(10) -0.0012(10) -0.0050(10)
N1 0.0320(12) 0.0302(12) 0.0414(13) 0.0018(9) -0.0049(10) -0.0017(10)

loop_
_atom_type_symbol
_atom_type_description
_atom_type_scat_dispersion_real
_atom_type_scat_dispersion_imag
_atom_type_scat_source
C C 0.0033 0.0016 'International Tables Vol C Tables 4.2.6.8 and 6.1.1.4'
H H 0.0000 0.0000 'International Tables Vol C Tables 4.2.6.8 and 6.1.1.4'
N N 0.0061 0.0033 'International Tables Vol C Tables 4.2.6.8 and 6.1.1.4'
Co Co 0.3494 0.9721 'International Tables Vol C Tables 4.2.6.8 and 6.1.1.4'

loop_
_geom_angle_atom_site_label_1
_geom_angle_atom_site_label_2
_geom_angle_atom_site_label_3
_geom_angle_site_symmetry_1
_geom_angle_site_symmetry_3
_geom_angle
_geom_angle_publ_flag
N1 Co1 N1 1_655 2_677 180.00(14) n
N1 Co1 N2 1_655 2_777 88.84(10) y
N1 Co1 N2 2_677 2_777 91.16(9) y
N1 Co1 N2 1_655 . 91.16(9) y
N1 Co1 N4 1_655 2_777 91.63(9) y
N1 Co1 N4 2_677 2_777 88.37(9) y
N2 Co1 N4 2_777 2_777 91.16(9) y
N2 Co1 N4 . 2_777 88.84(9) y
N1 Co1 N4 1_655 . 88.37(9) y
N1 Co1 N4 2_677 . 91.63(9) y
N2 Co1 N4 . . 91.16(9) y
N4 Co1 N4 2_777 . 180.0000(10) n
N2 C2 C4 . . 176.8(3) y
N3 C3 C4 . . 177.5(3) y
C1 C4 C2 . . 117.3(2) y
C1 C4 C3 . . 120.5(2) y
C2 C4 C3 . . 122.2(2) y
N4 C5 C6 . . 107.6(2) n
N4 C5 C10 . . 131.9(3) n
C6 C5 C10 . . 120.5(3) n
N6 C6 C5 . . 103.9(2) n
N6 C6 C7 . . 133.2(3) n
C5 C6 C7 . . 122.9(3) n
C8 C7 C6 . . 115.7(3) n
C8 C7 H7 . . 122.1 n
C6 C7 H7 . . 122.1 n
C7 C8 C9 . . 122.4(3) n
C7 C8 H8 . . 118.8 n
C9 C8 H8 . . 118.8 n
C10 C9 C8 . . 121.8(3) n
C10 C9 H9 . . 119.1 n
C8 C9 H9 . . 119.1 n
C9 C10 C5 . . 116.8(3) n
C9 C10 H10 . . 121.6 n
C5 C10 H10 . . 121.6 n
C2 N2 Co1 . . 163.6(2) y
N5 N4 C5 . . 108.8(2) n
N5 N4 Co1 . . 119.40(18) n
C5 N4 Co1 . . 131.58(18) n
N4 N5 N6 . . 107.9(2) n
N5 N6 C6 . . 111.7(2) n
N5 N6 H6 . . 124.1 n
C6 N6 H6 . . 124.1 n
N1 C1 C4 . . 178.0(3) y
C1 N1 Co1 . 1_455 166.9(2) y

loop_
_geom_bond_atom_site_label_1
_geom_bond_atom_site_label_2
_geom_bond_site_symmetry_2
_geom_bond_distance
_geom_bond_publ_flag
Co1 N1 1_655 2.106(2) y
Co1 N2 . 2.110(2) y
Co1 N4 . 2.149(2) y
C2 N2 . 1.143(4) y
C2 C4 . 1.403(4) y
C3 N3 . 1.143(4) y
C3 C4 . 1.408(4) y
C4 C1 . 1.397(4) y
C5 N4 . 1.376(3) n
C5 C6 . 1.387(4) n
C5 C10 . 1.405(4) n
C6 N6 . 1.358(4) n
C6 C7 . 1.396(4) n
C7 C8 . 1.360(5) n
C7 H7 . 0.9300 n
C8 C9 . 1.411(5) n
C8 H8 . 0.9300 n
C9 C10 . 1.365(4) n
C9 H9 . 0.9300 n
C10 H10 . 0.9300 n
N4 N5 . 1.309(3) n
N5 N6 . 1.324(4) n
N6 H6 . 0.8600 n
C1 N1 . 1.147(4) y

loop_
_geom_hbond_atom_site_label_D
_geom_hbond_atom_site_label_H
_geom_hbond_atom_site_label_A
_geom_hbond_site_symmetry_A
_geom_hbond_distance_DH
_geom_hbond_distance_HA
_geom_hbond_distance_DA
_geom_hbond_angle_DHA
N6 H6 N3 1_664 0.86 1.99 2.849(4) 179
